data_7720048
loop_
_publ_author_name
'Pi, Chengfu'
'Zhou, Jie'

_publ_section_title
;
 Isolation and reactivity of heteroleptic magnesium 1,3-benzazaphospholide
 complexes.
;
_journal_issue 6
_journal_name_full 'Dalton transactions (Cambridge, England : 2003)'
_journal_page_first 2673
_journal_page_last 2680
_journal_paper_doi 10.1039/d5dt03010b
_journal_volume 55
_journal_year 2026
_chemical_absolute_configuration ad
_chemical_formula_moiety 'C47 H60 Mg N3 O P'
_chemical_formula_sum 'C47 H60 Mg N3 O P'
_chemical_formula_weight 738.26
_space_group_crystal_system monoclinic
_space_group_IT_number 9
_space_group_name_Hall 'C -2yc'
_space_group_name_H-M_alt 'C 1 c 1'
_atom_sites_solution_hydrogens mixed
_atom_sites_solution_primary iterative
_audit_creation_date 2025-12-06
_audit_creation_method
;
Olex2 1.5
(compiled 2022.04.07 svn.rca3783a0 for OlexSys, GUI svn.r6498)
;
_audit_update_record
;
2025-12-07 deposited with the CCDC.	2026-01-06 downloaded from the CCDC.
;
_cell_angle_alpha 90
_cell_angle_beta 95.9250(10)
_cell_angle_gamma 90
_cell_formula_units_Z 4
_cell_length_a 11.8726(3)
_cell_length_b 19.6268(4)
_cell_length_c 18.8009(4)
_cell_measurement_reflns_used 7850
_cell_measurement_temperature 296(2)
_cell_measurement_theta_max 26.76
_cell_measurement_theta_min 2.37
_cell_volume 4357.60(17)
_computing_cell_refinement 'Bruker SMART'
_computing_data_collection 'Bruker SMART'
_computing_data_reduction 'Bruker SAINT'
_computing_molecular_graphics 'Olex2 1.5 (Dolomanov et al., 2009)'
_computing_publication_material 'Olex2 1.5 (Dolomanov et al., 2009)'
_computing_structure_refinement 'olex2.refine 1.5 (Bourhis et al., 2015)'
_computing_structure_solution 'olex2.solve 1.5 (Bourhis et al., 2015)'
_diffrn_ambient_temperature 296.15
_diffrn_measured_fraction_theta_full 1.000
_diffrn_measured_fraction_theta_max 1.000
_diffrn_measurement_device_type 'CCD area detector'
_diffrn_measurement_method 'phi and omega scans'
_diffrn_radiation_monochromator graphite
_diffrn_radiation_type MoK\a
_diffrn_radiation_wavelength 0.71073
_diffrn_reflns_av_R_equivalents 0.0203
_diffrn_reflns_av_unetI/netI 0.0267
_diffrn_reflns_Laue_measured_fraction_full 1.000
_diffrn_reflns_Laue_measured_fraction_max 1.000
_diffrn_reflns_limit_h_max 14
_diffrn_reflns_limit_h_min -14
_diffrn_reflns_limit_k_max 24
_diffrn_reflns_limit_k_min -24
_diffrn_reflns_limit_l_max 23
_diffrn_reflns_limit_l_min -23
_diffrn_reflns_number 17742
_diffrn_reflns_point_group_measured_fraction_full 0.927
_diffrn_reflns_point_group_measured_fraction_max 0.924
_diffrn_reflns_theta_full 25.242
_diffrn_reflns_theta_max 25.999
_diffrn_reflns_theta_min 2.013
_diffrn_source_current 30.0
_diffrn_source_power 1.5
_diffrn_source_voltage 50.0
_exptl_absorpt_coefficient_mu 0.114
_exptl_absorpt_correction_T_max 0.9875
_exptl_absorpt_correction_T_min 0.9775
_exptl_absorpt_correction_type none
_exptl_absorpt_process_details SADABS
_exptl_crystal_colour colourless
_exptl_crystal_colour_primary colourless
_exptl_crystal_density_diffrn 1.125
_exptl_crystal_density_method 'not measured'
_exptl_crystal_description block
_exptl_crystal_F_000 1592
_exptl_crystal_size_max 0.2
_exptl_crystal_size_mid 0.16
_exptl_crystal_size_min 0.11
_refine_diff_density_max 0.138
_refine_diff_density_min -0.213
_refine_diff_density_rms 0.040
_refine_ls_abs_structure_details
;
 Flack x determined using 2967 quotients [(I+)-(I-)]/[(I+)+(I-)]
 (Parsons, Flack and Wagner, Acta Cryst. B69 (2013) 249-259).
;
_refine_ls_abs_structure_Flack -0.01(3)
_refine_ls_extinction_method none
_refine_ls_goodness_of_fit_ref 1.046
_refine_ls_hydrogen_treatment constr
_refine_ls_matrix_type full
_refine_ls_number_parameters 507
_refine_ls_number_reflns 7913
_refine_ls_number_restraints 2
_refine_ls_restrained_S_all 1.046
_refine_ls_R_factor_all 0.0399
_refine_ls_R_factor_gt 0.0342
_refine_ls_shift/su_max 0.001
_refine_ls_shift/su_mean 0.000
_refine_ls_structure_factor_coef Fsqd
_refine_ls_weighting_details 'w=1/[\s^2^(Fo^2^)+(0.0545P)^2^+0.2923P] where P=(Fo^2^+2Fc^2^)/3'
_refine_ls_weighting_scheme calc
_refine_ls_wR_factor_gt 0.0851
_refine_ls_wR_factor_ref 0.0884
_reflns_Friedel_coverage 0.846
_reflns_Friedel_fraction_full 0.853
_reflns_Friedel_fraction_max 0.848
_reflns_number_gt 7089
_reflns_number_total 7913
_reflns_threshold_expression 'I > 2\s(I)'
_cod_data_source_file d5dt03010b2.cif
_cod_data_source_block 3a
_cod_database_code 7720048
_shelx_shelxl_version_number 2019/3
_shelx_space_group_comment
;
The symmetry employed for this shelxl refinement is uniquely defined
by the following loop, which should always be used as a source of
symmetry information in preference to the above space-group names.
They are only intended as comments.
;
_shelx_estimated_absorpt_t_max 0.988
_shelx_estimated_absorpt_t_min 0.978
_olex2_refinement_description
;
1. Others
 Sof(H30C)=Sof(H30D)=Sof(H33C)=Sof(H33D)=Sof(C42')=Sof(H42C)=Sof(H42D)=
 Sof(C46')=Sof(H46C)=Sof(H46D)=1-FVAR(1)
 Sof(H30A)=Sof(H30B)=Sof(H33A)=Sof(H33B)=Sof(C42)=Sof(H42A)=Sof(H42B)=Sof(C46)=
 Sof(H46A)=Sof(H46B)=FVAR(1)
2.a Riding coordinates:
 C15(H15), C17(H17), C19(H19), C21(H21), C41(H41A,H41B,H41C)
2.b Secondary CH2 refined with riding coordinates:
 C30(H30A,H30B), C30(H30C,H30D), C33(H33A,H33B), C33(H33C,H33D), C42(H42A,
 H42B), C42'(H42C,H42D), C46(H46A,H46B), C46'(H46C,H46D)
2.c Aromatic/amide H refined with riding coordinates:
 C5(H5), C10(H10), C13(H13), C20(H20), C23(H23), C24(H24), C25(H25), C26(H26),
 C28(H28), C29(H29), C31(H31), C34(H34), C37(H37), C40(H40), C45(H45)
2.d Idealised Me refined as rotating group:
 C11(H11A,H11B,H11C), C16(H16A,H16B,H16C), C32(H32A,H32B,H32C), C35(H35A,H35B,
 H35C), C36(H36A,H36B,H36C), C38(H38A,H38B,H38C), C39(H39A,H39B,H39C), C43(H43A,
 H43B,H43C), C44(H44A,H44B,H44C), C47(H47A,H47B,H47C)
;
_olex2_submission_special_instructions 'No special instructions were received'

loop_
_space_group_symop_operation_xyz
'x, y, z'
'x, -y, z+1/2'
'x+1/2, y+1/2, z'
'x+1/2, -y+1/2, z+1/2'

loop_
_atom_site_label
_atom_site_type_symbol
_atom_site_fract_x
_atom_site_fract_y
_atom_site_fract_z
_atom_site_U_iso_or_equiv
_atom_site_adp_type
_atom_site_occupancy
_atom_site_site_symmetry_order
_atom_site_calc_flag
_atom_site_refinement_flags_posn
_atom_site_refinement_flags_adp
_atom_site_refinement_flags_occupancy
_atom_site_disorder_assembly
_atom_site_disorder_group
P1 P 0.54752(6) 0.75543(5) -0.09901(5) 0.0719(3) Uani 1 1 d . . . . .
Mg1 Mg 0.88766(5) 0.66171(3) 0.00052(4) 0.03535(16) Uani 1 1 d . . . . .
O1 O 0.89927(16) 0.72847(8) 0.08459(10) 0.0517(4) Uani 1 1 d . . . . .
N1 N 0.73858(16) 0.68964(10) -0.05846(11) 0.0463(5) Uani 1 1 d . . . . .
N2 N 1.00902(14) 0.63780(9) -0.06657(10) 0.0360(4) Uani 1 1 d . . . . .
N3 N 0.90523(15) 0.57006(9) 0.05341(10) 0.0376(4) Uani 1 1 d . . . . .
C1 C 0.93530(19) 0.51513(10) 0.01835(13) 0.0395(5) Uani 1 1 d . . . . .
C2 C 0.88291(19) 0.56404(10) 0.12713(12) 0.0392(5) Uani 1 1 d . . . . .
C3 C 1.03004(19) 0.57312(11) -0.08062(12) 0.0381(5) Uani 1 1 d . . . . .
C4 C 0.6636(2) 0.64130(14) -0.08956(13) 0.0483(6) Uani 1 1 d . . . . .
C5 C 0.98621(19) 0.51734(11) -0.04492(13) 0.0415(5) Uani 1 1 d . . . . .
H5 H 0.992377 0.475433 -0.067286 0.050 Uiso 1 1 calc R U . . .
C6 C 0.9724(2) 0.57771(11) 0.18045(14) 0.0466(5) Uani 1 1 d . . . . .
C7 C 0.7742(2) 0.54964(12) 0.14593(14) 0.0468(6) Uani 1 1 d . . . . .
C8 C 0.7547(2) 0.81427(14) -0.04462(14) 0.0539(6) Uani 1 1 d . . . . .
C9 C 1.0584(2) 0.68924(11) -0.10797(13) 0.0411(5) Uani 1 1 d . . . . .
C10 C 0.9497(3) 0.57827(14) 0.25167(15) 0.0595(7) Uani 1 1 d . . . . .
H10 H 1.007627 0.588398 0.287218 0.071 Uiso 1 1 calc R U . . .
C11 C 1.1081(2) 0.55410(13) -0.13622(15) 0.0526(6) Uani 1 1 d . . . . .
H11A H 1.063937 0.538650 -0.178816 0.079 Uiso 1 1 calc R U . . .
H11B H 1.158197 0.518374 -0.117906 0.079 Uiso 1 1 calc R U . . .
H11C H 1.151690 0.593208 -0.147195 0.079 Uiso 1 1 calc R U . . .
C12 C 1.0090(2) 0.70418(12) -0.17777(14) 0.0517(6) Uani 1 1 d . . . . .
C13 C 0.7579(3) 0.55007(15) 0.21864(15) 0.0595(7) Uani 1 1 d . . . . .
H13 H 0.686349 0.540409 0.232041 0.071 Uiso 1 1 calc R U . . .
C14 C 1.1526(2) 0.72597(13) -0.07602(16) 0.0521(6) Uani 1 1 d . . . . .
C15 C 0.9074(3) 0.66647(15) -0.21372(15) 0.0604(7) Uani 1 1 d . . . . .
H15 H 0.885991 0.631686 -0.180202 0.072 Uiso 1 1 d R U . . .
C16 C 0.9155(3) 0.44468(12) 0.04692(16) 0.0564(7) Uani 1 1 d . . . . .
H16A H 0.954816 0.440141 0.093911 0.085 Uiso 1 1 calc R U . . .
H16B H 0.943128 0.411234 0.015766 0.085 Uiso 1 1 calc R U . . .
H16C H 0.835849 0.437904 0.049232 0.085 Uiso 1 1 calc R U . . .
C17 C 1.2040(2) 0.70965(15) -0.00090(17) 0.0585(7) Uani 1 1 d . . . . .
H17 H 1.140955 0.697078 0.026185 0.070 Uiso 1 1 d R U . . .
C18 C 0.5547(2) 0.66680(16) -0.11441(15) 0.0596(7) Uani 1 1 d . . . . .
C19 C 0.6753(2) 0.53317(14) 0.09174(16) 0.0554(6) Uani 1 1 d . . . . .
H19 H 0.704997 0.528596 0.045219 0.066 Uiso 1 1 d R U . . .
C20 C 0.6891(2) 0.57298(14) -0.09980(14) 0.0540(6) Uani 1 1 d . . . . .
H20 H 0.759853 0.555749 -0.083084 0.065 Uiso 1 1 calc R U . . .
C21 C 1.0926(2) 0.58899(15) 0.16173(17) 0.0597(7) Uani 1 1 d . . . . .
H21 H 1.088237 0.610526 0.114495 0.072 Uiso 1 1 d R U . . .
C22 C 0.6883(2) 0.75213(14) -0.06193(15) 0.0519(6) Uani 1 1 d . . . . .
C23 C 0.8439(3) 0.56425(16) 0.27036(16) 0.0664(8) Uani 1 1 d . . . . .
H23 H 0.830518 0.564371 0.318240 0.080 Uiso 1 1 calc R U . . .
C24 C 0.9216(3) 0.88203(17) -0.0544(2) 0.0750(9) Uani 1 1 d . . . . .
H24 H 0.994906 0.885511 -0.067333 0.090 Uiso 1 1 calc R U . . .
C25 C 1.1989(3) 0.77583(16) -0.1162(2) 0.0758(9) Uani 1 1 d . . . . .
H25 H 1.262377 0.799826 -0.096897 0.091 Uiso 1 1 calc R U . . .
C26 C 0.8639(3) 0.82121(14) -0.06332(17) 0.0599(7) Uani 1 1 d . . . . .
H26 H 0.899071 0.784021 -0.082282 0.072 Uiso 1 1 calc R U . . .
C27 C 0.5009(3) 0.5549(2) -0.16056(16) 0.0728(9) Uani 1 1 d . . . . .
C28 C 0.6080(3) 0.53098(17) -0.13511(16) 0.0624(7) Uani 1 1 d . . . . .
H28 H 0.625444 0.485434 -0.142040 0.075 Uiso 1 1 calc R U . . .
C29 C 0.8709(4) 0.93762(17) -0.0265(2) 0.0847(11) Uani 1 1 d . . . . .
H29 H 0.909079 0.978991 -0.021378 0.102 Uiso 1 1 calc R U . . .
C30 C 0.9876(3) 0.77657(17) 0.10904(19) 0.0697(8) Uani 1 1 d . . . . .
H30A H 0.991048 0.813613 0.075184 0.084 Uiso 0.49(2) 1 calc R U P A 1
H30B H 1.060876 0.754323 0.115804 0.084 Uiso 0.49(2) 1 calc R U P A 1
H30C H 1.014685 0.800262 0.068847 0.084 Uiso 0.51(2) 1 calc R U P A 2
H30D H 1.050870 0.753318 0.135372 0.084 Uiso 0.51(2) 1 calc R U P A 2
C31 C 0.4749(3) 0.6222(2) -0.14909(17) 0.0708(9) Uani 1 1 d . . . . .
H31 H 0.402868 0.638242 -0.164675 0.085 Uiso 1 1 calc R U . . .
C32 C 0.6219(3) 0.46457(18) 0.1087(2) 0.0849(10) Uani 1 1 d . . . . .
H32A H 0.679914 0.430373 0.115202 0.127 Uiso 1 1 calc R U . . .
H32B H 0.567205 0.451732 0.069859 0.127 Uiso 1 1 calc R U . . .
H32C H 0.585332 0.468707 0.151719 0.127 Uiso 1 1 calc R U . . .
C33 C 0.8044(3) 0.73681(15) 0.12703(18) 0.0650(8) Uani 1 1 d . . . . .
H33A H 0.776414 0.693027 0.141460 0.078 Uiso 0.49(2) 1 calc R U P A 1
H33B H 0.742907 0.761629 0.100658 0.078 Uiso 0.49(2) 1 calc R U P A 1
H33C H 0.800178 0.698806 0.159633 0.078 Uiso 0.51(2) 1 calc R U P A 2
H33D H 0.733604 0.739681 0.096398 0.078 Uiso 0.51(2) 1 calc R U P A 2
C34 C 0.7069(3) 0.87145(18) -0.0151(2) 0.0759(9) Uani 1 1 d . . . . .
H34 H 0.634237 0.868517 -0.001035 0.091 Uiso 1 1 calc R U . . .
C35 C 1.2629(3) 0.7707(2) 0.0374(2) 0.0910(12) Uani 1 1 d . . . . .
H35A H 1.330315 0.781510 0.015547 0.136 Uiso 1 1 calc R U . . .
H35B H 1.282570 0.759694 0.086830 0.136 Uiso 1 1 calc R U . . .
H35C H 1.212769 0.809193 0.033697 0.136 Uiso 1 1 calc R U . . .
C36 C 0.9341(4) 0.6298(2) -0.2822(2) 0.0906(11) Uani 1 1 d . . . . .
H36A H 0.951449 0.662912 -0.317023 0.136 Uiso 1 1 calc R U . . .
H36B H 0.869554 0.603517 -0.300862 0.136 Uiso 1 1 calc R U . . .
H36C H 0.997853 0.600200 -0.271368 0.136 Uiso 1 1 calc R U . . .
C37 C 1.0584(3) 0.75583(16) -0.21482(19) 0.0743(9) Uani 1 1 d . . . . .
H37 H 1.027242 0.766978 -0.260752 0.089 Uiso 1 1 calc R U . . .
C38 C 1.1633(4) 0.6351(2) 0.2143(3) 0.1000(13) Uani 1 1 d . . . . .
H38A H 1.118949 0.673748 0.225508 0.150 Uiso 1 1 calc R U . . .
H38B H 1.229103 0.650279 0.193126 0.150 Uiso 1 1 calc R U . . .
H38C H 1.186405 0.610139 0.257257 0.150 Uiso 1 1 calc R U . . .
C39 C 0.5861(3) 0.58938(18) 0.0857(2) 0.0789(10) Uani 1 1 d . . . . .
H39A H 0.555182 0.594331 0.130603 0.118 Uiso 1 1 calc R U . . .
H39B H 0.526697 0.577653 0.049188 0.118 Uiso 1 1 calc R U . . .
H39C H 0.620341 0.631529 0.073452 0.118 Uiso 1 1 calc R U . . .
C40 C 1.1512(4) 0.79037(18) -0.1855(2) 0.0887(12) Uani 1 1 d . . . . .
H40 H 1.183121 0.824016 -0.211896 0.106 Uiso 1 1 calc R U . . .
C41 C 0.4162(3) 0.5080(3) -0.2026(2) 0.1037(15) Uani 1 1 d . . . . .
H41A H 0.344199 0.511528 -0.183868 0.155 Uiso 1 1 d R U . . .
H41B H 0.442609 0.461798 -0.198368 0.155 Uiso 1 1 d R U . . .
H41C H 0.408309 0.521208 -0.251998 0.155 Uiso 1 1 d R U . . .
C42 C 0.9528(17) 0.8022(11) 0.1793(10) 0.084(5) Uani 0.49(2) 1 d . . P A 1
H42A H 1.009311 0.789122 0.217804 0.101 Uiso 0.49(2) 1 calc R U P A 1
H42B H 0.948388 0.851535 0.178249 0.101 Uiso 0.49(2) 1 calc R U P A 1
C42' C 0.934(2) 0.8257(8) 0.1567(11) 0.089(5) Uani 0.51(2) 1 d . . P A 2
H42C H 0.980077 0.829793 0.202112 0.107 Uiso 0.51(2) 1 calc R U P A 2
H42D H 0.927803 0.870377 0.134515 0.107 Uiso 0.51(2) 1 calc R U P A 2
C43 C 1.2844(3) 0.6489(2) 0.0019(2) 0.0800(9) Uani 1 1 d . . . . .
H43A H 1.244941 0.609764 -0.018730 0.120 Uiso 1 1 calc R U . . .
H43B H 1.311672 0.639326 0.050762 0.120 Uiso 1 1 calc R U . . .
H43C H 1.347281 0.659220 -0.024512 0.120 Uiso 1 1 calc R U . . .
C44 C 0.8054(3) 0.7128(2) -0.23182(19) 0.0840(10) Uani 1 1 d . . . . .
H44A H 0.783675 0.732900 -0.188730 0.126 Uiso 1 1 calc R U . . .
H44B H 0.743487 0.686591 -0.254424 0.126 Uiso 1 1 calc R U . . .
H44C H 0.824887 0.748122 -0.263697 0.126 Uiso 1 1 calc R U . . .
C45 C 0.7647(4) 0.93153(18) -0.0066(2) 0.0867(11) Uani 1 1 d . . . . .
H45 H 0.730831 0.968797 0.013089 0.104 Uiso 1 1 calc R U . . .
C46 C 0.8550(16) 0.7771(9) 0.1911(7) 0.081(4) Uani 0.49(2) 1 d . . P A 1
H46A H 0.804095 0.813893 0.200735 0.098 Uiso 0.49(2) 1 calc R U P A 1
H46B H 0.864129 0.747765 0.232760 0.098 Uiso 0.49(2) 1 calc R U P A 1
C46' C 0.8274(13) 0.8023(7) 0.1678(9) 0.084(4) Uani 0.51(2) 1 d . . P A 2
H46C H 0.770812 0.836046 0.151575 0.100 Uiso 0.51(2) 1 calc R U P A 2
H46D H 0.823352 0.794474 0.218408 0.100 Uiso 0.51(2) 1 calc R U P A 2
C47 C 1.1548(3) 0.52181(19) 0.1571(2) 0.0795(9) Uani 1 1 d . . . . .
H47A H 1.158785 0.499006 0.202473 0.119 Uiso 1 1 calc R U . . .
H47B H 1.230088 0.530325 0.144848 0.119 Uiso 1 1 calc R U . . .
H47C H 1.115044 0.493638 0.121094 0.119 Uiso 1 1 calc R U . . .

loop_
_atom_site_aniso_label
_atom_site_aniso_U_11
_atom_site_aniso_U_22
_atom_site_aniso_U_33
_atom_site_aniso_U_23
_atom_site_aniso_U_13
_atom_site_aniso_U_12
P1 0.0420(4) 0.0927(6) 0.0807(6) 0.0233(5) 0.0046(4) 0.0213(4)
Mg1 0.0347(3) 0.0366(3) 0.0348(3) 0.0007(3) 0.0040(3) 0.0036(3)
O1 0.0630(11) 0.0463(8) 0.0470(10) -0.0086(8) 0.0117(9) -0.0018(8)
N1 0.0382(10) 0.0555(11) 0.0449(11) 0.0045(9) 0.0032(9) 0.0080(9)
N2 0.0346(9) 0.0385(9) 0.0352(9) -0.0002(7) 0.0043(8) 0.0004(7)
N3 0.0377(9) 0.0380(9) 0.0367(10) 0.0019(7) 0.0019(8) -0.0007(7)
C1 0.0367(11) 0.0370(10) 0.0441(12) 0.0023(9) 0.0005(10) -0.0008(8)
C2 0.0438(12) 0.0351(10) 0.0386(12) 0.0046(8) 0.0029(10) 0.0017(9)
C3 0.0367(11) 0.0409(11) 0.0364(11) -0.0029(9) 0.0031(9) 0.0032(9)
C4 0.0385(12) 0.0700(16) 0.0363(12) 0.0063(11) 0.0036(10) 0.0010(11)
C5 0.0440(12) 0.0360(11) 0.0444(13) -0.0048(9) 0.0040(10) 0.0026(9)
C6 0.0514(14) 0.0417(11) 0.0451(13) 0.0048(10) -0.0026(11) 0.0025(10)
C7 0.0484(14) 0.0451(12) 0.0474(14) 0.0050(10) 0.0081(12) 0.0014(10)
C8 0.0589(16) 0.0548(13) 0.0484(15) 0.0097(11) 0.0070(13) 0.0229(12)
C9 0.0435(12) 0.0375(10) 0.0447(13) -0.0008(9) 0.0156(10) 0.0032(9)
C10 0.0714(18) 0.0623(15) 0.0418(14) 0.0030(12) -0.0083(14) 0.0061(13)
C11 0.0583(15) 0.0488(13) 0.0535(15) -0.0030(11) 0.0193(13) 0.0081(11)
C12 0.0644(16) 0.0482(12) 0.0448(14) 0.0043(10) 0.0167(12) 0.0097(11)
C13 0.0594(16) 0.0711(17) 0.0509(15) 0.0066(13) 0.0189(14) 0.0054(13)
C14 0.0502(14) 0.0486(12) 0.0606(16) -0.0063(12) 0.0206(13) -0.0054(10)
C15 0.0692(18) 0.0689(16) 0.0420(14) 0.0074(12) -0.0003(13) 0.0069(14)
C16 0.0666(17) 0.0409(12) 0.0637(17) 0.0052(12) 0.0163(14) -0.0001(11)
C17 0.0449(14) 0.0696(16) 0.0621(17) -0.0125(13) 0.0104(13) -0.0168(12)
C18 0.0379(12) 0.093(2) 0.0476(15) 0.0180(14) 0.0047(12) 0.0020(13)
C19 0.0438(13) 0.0672(16) 0.0551(16) 0.0044(12) 0.0049(12) -0.0050(12)
C20 0.0452(13) 0.0728(16) 0.0433(13) -0.0005(12) 0.0014(11) -0.0031(12)
C21 0.0489(15) 0.0701(17) 0.0571(16) 0.0142(13) -0.0088(13) -0.0104(12)
C22 0.0428(13) 0.0658(15) 0.0481(14) 0.0114(12) 0.0099(12) 0.0173(11)
C23 0.080(2) 0.0778(18) 0.0429(15) 0.0044(13) 0.0148(15) 0.0115(16)
C24 0.074(2) 0.0649(18) 0.085(2) 0.0005(16) 0.0051(18) -0.0031(15)
C25 0.079(2) 0.0635(17) 0.089(3) 0.0007(17) 0.029(2) -0.0241(16)
C26 0.0629(17) 0.0543(15) 0.0635(18) 0.0006(13) 0.0117(14) 0.0104(12)
C27 0.0539(18) 0.118(3) 0.0461(16) 0.0055(17) 0.0037(14) -0.0301(18)
C28 0.0561(16) 0.0831(19) 0.0485(15) -0.0052(14) 0.0077(13) -0.0173(14)
C29 0.109(3) 0.0570(18) 0.082(2) 0.0017(16) -0.019(2) 0.0053(18)
C30 0.0720(19) 0.0741(19) 0.0628(18) -0.0176(15) 0.0057(16) -0.0160(15)
C31 0.0393(14) 0.120(3) 0.0523(17) 0.0197(18) -0.0001(13) -0.0061(16)
C32 0.069(2) 0.081(2) 0.104(3) -0.002(2) 0.006(2) -0.0247(17)
C33 0.0734(19) 0.0612(16) 0.0642(19) -0.0117(13) 0.0256(16) -0.0025(14)
C34 0.078(2) 0.072(2) 0.079(2) 0.0036(16) 0.0169(18) 0.0322(17)
C35 0.082(2) 0.101(3) 0.090(3) -0.031(2) 0.010(2) -0.038(2)
C36 0.116(3) 0.095(2) 0.0576(19) -0.0166(18) -0.008(2) 0.022(2)
C37 0.100(3) 0.0642(18) 0.0621(19) 0.0192(15) 0.0242(19) 0.0062(17)
C38 0.072(2) 0.096(3) 0.127(4) -0.013(2) -0.013(2) -0.028(2)
C39 0.0528(17) 0.086(2) 0.095(3) 0.0040(19) -0.0056(18) 0.0041(15)
C40 0.115(3) 0.0667(19) 0.092(3) 0.0200(18) 0.043(3) -0.0204(19)
C41 0.072(2) 0.164(4) 0.071(2) -0.006(3) -0.0076(19) -0.053(3)
C42 0.086(6) 0.093(11) 0.074(9) -0.046(7) 0.008(7) -0.013(8)
C42' 0.121(13) 0.064(7) 0.089(11) -0.026(5) 0.036(9) -0.029(7)
C43 0.0579(18) 0.102(3) 0.078(2) 0.0032(19) -0.0026(17) 0.0096(17)
C44 0.085(2) 0.112(3) 0.0528(18) 0.0042(18) -0.0002(18) 0.026(2)
C45 0.116(3) 0.0600(19) 0.082(2) -0.0044(16) 0.003(2) 0.033(2)
C46 0.113(10) 0.077(8) 0.060(6) -0.021(5) 0.038(6) -0.024(7)
C46' 0.118(9) 0.063(6) 0.074(8) -0.020(5) 0.027(6) 0.009(5)
C47 0.0482(16) 0.101(2) 0.089(2) -0.008(2) 0.0052(16) 0.0038(16)

loop_
_atom_type_symbol
_atom_type_description
_atom_type_scat_dispersion_real
_atom_type_scat_dispersion_imag
_atom_type_scat_source
C C 0.0033 0.0016 'International Tables Vol C Tables 4.2.6.8 and 6.1.1.4'
H H 0.0000 0.0000 'International Tables Vol C Tables 4.2.6.8 and 6.1.1.4'
Mg Mg 0.0486 0.0363 'International Tables Vol C Tables 4.2.6.8 and 6.1.1.4'
N N 0.0061 0.0033 'International Tables Vol C Tables 4.2.6.8 and 6.1.1.4'
O O 0.0106 0.0060 'International Tables Vol C Tables 4.2.6.8 and 6.1.1.4'
P P 0.1023 0.0942 'International Tables Vol C Tables 4.2.6.8 and 6.1.1.4'

loop_
_geom_angle_atom_site_label_1
_geom_angle_atom_site_label_2
_geom_angle_atom_site_label_3
_geom_angle
_geom_angle_site_symmetry_1
_geom_angle_site_symmetry_3
_geom_angle_publ_flag
C22 P1 C18 88.19(13) . . ?
O1 Mg1 N1 103.33(8) . . ?
O1 Mg1 N2 128.43(8) . . ?
O1 Mg1 N3 101.03(8) . . ?
N1 Mg1 N2 110.25(8) . . ?
N3 Mg1 N1 122.08(9) . . ?
N3 Mg1 N2 93.11(8) . . ?
C30 O1 Mg1 130.58(17) . . ?
C30 O1 C33 109.2(2) . . ?
C33 O1 Mg1 120.07(16) . . ?
C4 N1 Mg1 121.46(16) . . ?
C22 N1 Mg1 127.75(18) . . ?
C22 N1 C4 109.6(2) . . ?
C3 N2 Mg1 119.80(14) . . ?
C3 N2 C9 117.98(17) . . ?
C9 N2 Mg1 121.40(13) . . ?
C1 N3 Mg1 119.21(15) . . ?
C1 N3 C2 119.63(18) . . ?
C2 N3 Mg1 121.14(14) . . ?
N3 C1 C5 124.1(2) . . ?
N3 C1 C16 120.4(2) . . ?
C5 C1 C16 115.5(2) . . ?
C6 C2 N3 117.91(19) . . ?
C7 C2 N3 121.6(2) . . ?
C7 C2 C6 120.3(2) . . ?
N2 C3 C5 124.18(19) . . ?
N2 C3 C11 121.01(19) . . ?
C5 C3 C11 114.78(19) . . ?
N1 C4 C18 114.9(2) . . ?
N1 C4 C20 125.3(2) . . ?
C20 C4 C18 119.8(3) . . ?
C1 C5 C3 130.2(2) . . ?
C1 C5 H5 114.9 . . ?
C3 C5 H5 114.9 . . ?
C2 C6 C21 121.3(2) . . ?
C10 C6 C2 118.6(2) . . ?
C10 C6 C21 120.1(3) . . ?
C2 C7 C19 123.1(2) . . ?
C13 C7 C2 118.0(2) . . ?
C13 C7 C19 118.9(2) . . ?
C26 C8 C22 121.3(2) . . ?
C26 C8 C34 116.8(3) . . ?
C34 C8 C22 121.6(3) . . ?
C12 C9 N2 119.7(2) . . ?
C14 C9 N2 118.6(2) . . ?
C14 C9 C12 121.6(2) . . ?
C6 C10 H10 119.3 . . ?
C23 C10 C6 121.3(3) . . ?
C23 C10 H10 119.3 . . ?
C3 C11 H11A 109.5 . . ?
C3 C11 H11B 109.5 . . ?
C3 C11 H11C 109.5 . . ?
H11A C11 H11B 109.5 . . ?
H11A C11 H11C 109.5 . . ?
H11B C11 H11C 109.5 . . ?
C9 C12 C15 123.3(2) . . ?
C37 C12 C9 117.4(3) . . ?
C37 C12 C15 119.3(3) . . ?
C7 C13 H13 119.1 . . ?
C23 C13 C7 121.9(3) . . ?
C23 C13 H13 119.1 . . ?
C9 C14 C17 121.0(2) . . ?
C25 C14 C9 118.1(3) . . ?
C25 C14 C17 120.9(3) . . ?
C12 C15 H15 107.5 . . ?
C12 C15 C36 112.3(3) . . ?
C12 C15 C44 112.7(3) . . ?
C36 C15 H15 107.6 . . ?
C44 C15 H15 107.9 . . ?
C44 C15 C36 108.7(3) . . ?
C1 C16 H16A 109.5 . . ?
C1 C16 H16B 109.5 . . ?
C1 C16 H16C 109.5 . . ?
H16A C16 H16B 109.5 . . ?
H16A C16 H16C 109.5 . . ?
H16B C16 H16C 109.5 . . ?
C14 C17 H17 106.4 . . ?
C14 C17 C35 113.2(3) . . ?
C14 C17 C43 112.9(3) . . ?
C35 C17 H17 106.8 . . ?
C43 C17 H17 107.1 . . ?
C43 C17 C35 110.0(3) . . ?
C4 C18 P1 110.5(2) . . ?
C31 C18 P1 130.5(2) . . ?
C31 C18 C4 118.8(3) . . ?
C7 C19 H19 107.2 . . ?
C7 C19 C32 110.9(3) . . ?
C7 C19 C39 112.4(3) . . ?
C32 C19 H19 107.4 . . ?
C39 C19 H19 108.1 . . ?
C39 C19 C32 110.6(3) . . ?
C4 C20 H20 120.3 . . ?
C28 C20 C4 119.3(3) . . ?
C28 C20 H20 120.3 . . ?
C6 C21 H21 108.0 . . ?
C6 C21 C38 113.8(3) . . ?
C38 C21 H21 107.8 . . ?
C47 C21 C6 111.2(2) . . ?
C47 C21 H21 107.6 . . ?
C47 C21 C38 108.2(3) . . ?
N1 C22 P1 116.7(2) . . ?
N1 C22 C8 120.9(2) . . ?
C8 C22 P1 121.82(18) . . ?
C10 C23 H23 120.1 . . ?
C13 C23 C10 119.9(3) . . ?
C13 C23 H23 120.1 . . ?
C26 C24 H24 119.9 . . ?
C29 C24 H24 119.9 . . ?
C29 C24 C26 120.1(3) . . ?
C14 C25 H25 119.7 . . ?
C14 C25 C40 120.5(3) . . ?
C40 C25 H25 119.7 . . ?
C8 C26 H26 119.3 . . ?
C24 C26 C8 121.4(3) . . ?
C24 C26 H26 119.3 . . ?
C28 C27 C41 120.3(4) . . ?
C31 C27 C28 118.8(3) . . ?
C31 C27 C41 120.9(4) . . ?
C20 C28 C27 121.9(3) . . ?
C20 C28 H28 119.0 . . ?
C27 C28 H28 119.0 . . ?
C24 C29 H29 120.3 . . ?
C45 C29 C24 119.4(4) . . ?
C45 C29 H29 120.3 . . ?
O1 C30 H30A 111.0 . . ?
O1 C30 H30B 111.0 . . ?
O1 C30 H30C 110.6 . . ?
O1 C30 H30D 110.6 . . ?
O1 C30 C42 103.9(8) . . ?
O1 C30 C42' 105.6(9) . . ?
H30A C30 H30B 109.0 . . ?
H30C C30 H30D 108.8 . . ?
C42 C30 H30A 111.0 . . ?
C42 C30 H30B 111.0 . . ?
C42' C30 H30C 110.6 . . ?
C42' C30 H30D 110.6 . . ?
C18 C31 H31 119.3 . . ?
C27 C31 C18 121.3(3) . . ?
C27 C31 H31 119.3 . . ?
C19 C32 H32A 109.5 . . ?
C19 C32 H32B 109.5 . . ?
C19 C32 H32C 109.5 . . ?
H32A C32 H32B 109.5 . . ?
H32A C32 H32C 109.5 . . ?
H32B C32 H32C 109.5 . . ?
O1 C33 H33A 111.1 . . ?
O1 C33 H33B 111.1 . . ?
O1 C33 H33C 110.7 . . ?
O1 C33 H33D 110.7 . . ?
O1 C33 C46 103.2(6) . . ?
O1 C33 C46' 105.3(6) . . ?
H33A C33 H33B 109.1 . . ?
H33C C33 H33D 108.8 . . ?
C46 C33 H33A 111.1 . . ?
C46 C33 H33B 111.1 . . ?
C46' C33 H33C 110.7 . . ?
C46' C33 H33D 110.7 . . ?
C8 C34 H34 119.3 . . ?
C45 C34 C8 121.3(3) . . ?
C45 C34 H34 119.3 . . ?
C17 C35 H35A 109.5 . . ?
C17 C35 H35B 109.5 . . ?
C17 C35 H35C 109.5 . . ?
H35A C35 H35B 109.5 . . ?
H35A C35 H35C 109.5 . . ?
H35B C35 H35C 109.5 . . ?
C15 C36 H36A 109.5 . . ?
C15 C36 H36B 109.5 . . ?
C15 C36 H36C 109.5 . . ?
H36A C36 H36B 109.5 . . ?
H36A C36 H36C 109.5 . . ?
H36B C36 H36C 109.5 . . ?
C12 C37 H37 119.2 . . ?
C40 C37 C12 121.7(3) . . ?
C40 C37 H37 119.2 . . ?
C21 C38 H38A 109.5 . . ?
C21 C38 H38B 109.5 . . ?
C21 C38 H38C 109.5 . . ?
H38A C38 H38B 109.5 . . ?
H38A C38 H38C 109.5 . . ?
H38B C38 H38C 109.5 . . ?
C19 C39 H39A 109.5 . . ?
C19 C39 H39B 109.5 . . ?
C19 C39 H39C 109.5 . . ?
H39A C39 H39B 109.5 . . ?
H39A C39 H39C 109.5 . . ?
H39B C39 H39C 109.5 . . ?
C25 C40 H40 119.7 . . ?
C37 C40 C25 120.7(3) . . ?
C37 C40 H40 119.7 . . ?
C27 C41 H41A 109.4 . . ?
C27 C41 H41B 109.6 . . ?
C27 C41 H41C 109.4 . . ?
H41A C41 H41B 109.5 . . ?
H41A C41 H41C 109.5 . . ?
H41B C41 H41C 109.5 . . ?
C30 C42 H42A 109.5 . . ?
C30 C42 H42B 109.5 . . ?
H42A C42 H42B 108.1 . . ?
C46 C42 C30 110.7(12) . . ?
C46 C42 H42A 109.5 . . ?
C46 C42 H42B 109.5 . . ?
C30 C42' H42C 109.8 . . ?
C30 C42' H42D 109.8 . . ?
H42C C42' H42D 108.3 . . ?
C46' C42' C30 109.2(12) . . ?
C46' C42' H42C 109.8 . . ?
C46' C42' H42D 109.8 . . ?
C17 C43 H43A 109.5 . . ?
C17 C43 H43B 109.5 . . ?
C17 C43 H43C 109.5 . . ?
H43A C43 H43B 109.5 . . ?
H43A C43 H43C 109.5 . . ?
H43B C43 H43C 109.5 . . ?
C15 C44 H44A 109.5 . . ?
C15 C44 H44B 109.5 . . ?
C15 C44 H44C 109.5 . . ?
H44A C44 H44B 109.5 . . ?
H44A C44 H44C 109.5 . . ?
H44B C44 H44C 109.5 . . ?
C29 C45 C34 120.9(3) . . ?
C29 C45 H45 119.5 . . ?
C34 C45 H45 119.5 . . ?
C33 C46 H46A 109.5 . . ?
C33 C46 H46B 109.5 . . ?
C42 C46 C33 110.5(10) . . ?
C42 C46 H46A 109.5 . . ?
C42 C46 H46B 109.5 . . ?
H46A C46 H46B 108.1 . . ?
C33 C46' H46C 109.8 . . ?
C33 C46' H46D 109.8 . . ?
C42' C46' C33 109.2(11) . . ?
C42' C46' H46C 109.8 . . ?
C42' C46' H46D 109.8 . . ?
H46C C46' H46D 108.3 . . ?
C21 C47 H47A 109.5 . . ?
C21 C47 H47B 109.5 . . ?
C21 C47 H47C 109.5 . . ?
H47A C47 H47B 109.5 . . ?
H47A C47 H47C 109.5 . . ?
H47B C47 H47C 109.5 . . ?

loop_
_geom_bond_atom_site_label_1
_geom_bond_atom_site_label_2
_geom_bond_distance
_geom_bond_site_symmetry_2
_geom_bond_publ_flag
P1 C18 1.767(3) . ?
P1 C22 1.744(3) . ?
Mg1 O1 2.0467(18) . ?
Mg1 N1 2.063(2) . ?
Mg1 N2 2.0646(18) . ?
Mg1 N3 2.0554(19) . ?
O1 C30 1.450(4) . ?
O1 C33 1.456(3) . ?
N1 C4 1.388(3) . ?
N1 C22 1.363(3) . ?
N2 C3 1.326(3) . ?
N2 C9 1.437(3) . ?
N3 C1 1.332(3) . ?
N3 C2 1.443(3) . ?
C1 C5 1.390(3) . ?
C1 C16 1.511(3) . ?
C2 C6 1.409(3) . ?
C2 C7 1.401(3) . ?
C3 C5 1.411(3) . ?
C3 C11 1.514(3) . ?
C4 C18 1.420(4) . ?
C4 C20 1.392(4) . ?
C5 H5 0.9300 . ?
C6 C10 1.393(4) . ?
C6 C21 1.520(4) . ?
C7 C13 1.401(4) . ?
C7 C19 1.508(4) . ?
C8 C22 1.470(4) . ?
C8 C26 1.385(4) . ?
C8 C34 1.398(4) . ?
C9 C12 1.412(4) . ?
C9 C14 1.411(4) . ?
C10 H10 0.9300 . ?
C10 C23 1.367(5) . ?
C11 H11A 0.9600 . ?
C11 H11B 0.9600 . ?
C11 H11C 0.9600 . ?
C12 C15 1.514(4) . ?
C12 C37 1.393(4) . ?
C13 H13 0.9300 . ?
C13 C23 1.364(5) . ?
C14 C17 1.514(4) . ?
C14 C25 1.385(4) . ?
C15 H15 0.9801 . ?
C15 C36 1.535(5) . ?
C15 C44 1.524(5) . ?
C16 H16A 0.9600 . ?
C16 H16B 0.9600 . ?
C16 H16C 0.9600 . ?
C17 H17 0.9796 . ?
C17 C35 1.529(4) . ?
C17 C43 1.525(5) . ?
C18 C31 1.401(5) . ?
C19 H19 0.9801 . ?
C19 C32 1.536(4) . ?
C19 C39 1.526(4) . ?
C20 H20 0.9300 . ?
C20 C28 1.384(4) . ?
C21 H21 0.9802 . ?
C21 C38 1.526(5) . ?
C21 C47 1.518(5) . ?
C23 H23 0.9300 . ?
C24 H24 0.9300 . ?
C24 C26 1.378(5) . ?
C24 C29 1.376(5) . ?
C25 H25 0.9300 . ?
C25 C40 1.395(6) . ?
C26 H26 0.9300 . ?
C27 C28 1.392(5) . ?
C27 C31 1.377(6) . ?
C27 C41 1.524(5) . ?
C28 H28 0.9300 . ?
C29 H29 0.9300 . ?
C29 C45 1.357(6) . ?
C30 H30A 0.9700 . ?
C30 H30B 0.9700 . ?
C30 H30C 0.9700 . ?
C30 H30D 0.9700 . ?
C30 C42 1.510(17) . ?
C30 C42' 1.504(19) . ?
C31 H31 0.9300 . ?
C32 H32A 0.9600 . ?
C32 H32B 0.9600 . ?
C32 H32C 0.9600 . ?
C33 H33A 0.9700 . ?
C33 H33B 0.9700 . ?
C33 H33C 0.9700 . ?
C33 H33D 0.9700 . ?
C33 C46 1.512(13) . ?
C33 C46' 1.507(12) . ?
C34 H34 0.9300 . ?
C34 C45 1.366(6) . ?
C35 H35A 0.9600 . ?
C35 H35B 0.9600 . ?
C35 H35C 0.9600 . ?
C36 H36A 0.9600 . ?
C36 H36B 0.9600 . ?
C36 H36C 0.9600 . ?
C37 H37 0.9300 . ?
C37 C40 1.360(6) . ?
C38 H38A 0.9600 . ?
C38 H38B 0.9600 . ?
C38 H38C 0.9600 . ?
C39 H39A 0.9600 . ?
C39 H39B 0.9600 . ?
C39 H39C 0.9600 . ?
C40 H40 0.9300 . ?
C41 H41A 0.9600 . ?
C41 H41B 0.9598 . ?
C41 H41C 0.9599 . ?
C42 H42A 0.9700 . ?
C42 H42B 0.9700 . ?
C42 C46 1.30(3) . ?
C42' H42C 0.9700 . ?
C42' H42D 0.9700 . ?
C42' C46' 1.38(3) . ?
C43 H43A 0.9600 . ?
C43 H43B 0.9600 . ?
C43 H43C 0.9600 . ?
C44 H44A 0.9600 . ?
C44 H44B 0.9600 . ?
C44 H44C 0.9600 . ?
C45 H45 0.9300 . ?
C46 H46A 0.9700 . ?
C46 H46B 0.9700 . ?
C46' H46C 0.9700 . ?
C46' H46D 0.9700 . ?
C47 H47A 0.9600 . ?
C47 H47B 0.9600 . ?
C47 H47C 0.9600 . ?

loop_
_geom_torsion_atom_site_label_1
_geom_torsion_atom_site_label_2
_geom_torsion_atom_site_label_3
_geom_torsion_atom_site_label_4
_geom_torsion
_geom_torsion_site_symmetry_1
_geom_torsion_site_symmetry_2
_geom_torsion_site_symmetry_3
_geom_torsion_site_symmetry_4
_geom_torsion_publ_flag
P1 C18 C31 C27 174.6(2) . . . . ?
Mg1 O1 C30 C42 -171.8(9) . . . . ?
Mg1 O1 C30 C42' 162.4(8) . . . . ?
Mg1 O1 C33 C46 168.2(9) . . . . ?
Mg1 O1 C33 C46' -163.6(8) . . . . ?
Mg1 N1 C4 C18 166.51(17) . . . . ?
Mg1 N1 C4 C20 -16.0(3) . . . . ?
Mg1 N1 C22 P1 -165.15(13) . . . . ?
Mg1 N1 C22 C8 23.2(3) . . . . ?
Mg1 N2 C3 C5 -9.3(3) . . . . ?
Mg1 N2 C3 C11 172.66(19) . . . . ?
Mg1 N2 C9 C12 -91.0(2) . . . . ?
Mg1 N2 C9 C14 85.9(2) . . . . ?
Mg1 N3 C1 C5 18.8(3) . . . . ?
Mg1 N3 C1 C16 -161.59(19) . . . . ?
Mg1 N3 C2 C6 -87.5(2) . . . . ?
Mg1 N3 C2 C7 88.2(2) . . . . ?
O1 C30 C42 C46 -4.4(14) . . . . ?
O1 C30 C42' C46' 8.3(13) . . . . ?
O1 C33 C46 C42 13.6(14) . . . . ?
O1 C33 C46' C42' -6.8(12) . . . . ?
N1 C4 C18 P1 0.9(3) . . . . ?
N1 C4 C18 C31 177.5(2) . . . . ?
N1 C4 C20 C28 -176.5(2) . . . . ?
N2 C3 C5 C1 -14.7(4) . . . . ?
N2 C9 C12 C15 -2.6(3) . . . . ?
N2 C9 C12 C37 178.2(2) . . . . ?
N2 C9 C14 C17 2.7(3) . . . . ?
N2 C9 C14 C25 -179.5(2) . . . . ?
N3 C1 C5 C3 9.1(4) . . . . ?
N3 C2 C6 C10 174.2(2) . . . . ?
N3 C2 C6 C21 -8.2(3) . . . . ?
N3 C2 C7 C13 -175.0(2) . . . . ?
N3 C2 C7 C19 5.7(3) . . . . ?
C1 N3 C2 C6 94.0(2) . . . . ?
C1 N3 C2 C7 -90.3(3) . . . . ?
C2 N3 C1 C5 -162.7(2) . . . . ?
C2 N3 C1 C16 16.9(3) . . . . ?
C2 C6 C10 C23 1.7(4) . . . . ?
C2 C6 C21 C38 151.7(3) . . . . ?
C2 C6 C21 C47 -85.8(3) . . . . ?
C2 C7 C13 C23 0.3(4) . . . . ?
C2 C7 C19 C32 124.6(3) . . . . ?
C2 C7 C19 C39 -111.0(3) . . . . ?
C3 N2 C9 C12 78.7(3) . . . . ?
C3 N2 C9 C14 -104.4(2) . . . . ?
C4 N1 C22 P1 2.6(3) . . . . ?
C4 N1 C22 C8 -169.0(2) . . . . ?
C4 C18 C31 C27 -1.3(4) . . . . ?
C4 C20 C28 C27 -0.3(4) . . . . ?
C6 C2 C7 C13 0.7(3) . . . . ?
C6 C2 C7 C19 -178.7(2) . . . . ?
C6 C10 C23 C13 -0.7(4) . . . . ?
C7 C2 C6 C10 -1.6(3) . . . . ?
C7 C2 C6 C21 176.0(2) . . . . ?
C7 C13 C23 C10 -0.3(4) . . . . ?
C8 C34 C45 C29 -0.1(6) . . . . ?
C9 N2 C3 C5 -179.2(2) . . . . ?
C9 N2 C3 C11 2.8(3) . . . . ?
C9 C12 C15 C36 -118.7(3) . . . . ?
C9 C12 C15 C44 118.2(3) . . . . ?
C9 C12 C37 C40 0.5(4) . . . . ?
C9 C14 C17 C35 -152.9(3) . . . . ?
C9 C14 C17 C43 81.3(3) . . . . ?
C9 C14 C25 C40 1.9(5) . . . . ?
C10 C6 C21 C38 -30.7(4) . . . . ?
C10 C6 C21 C47 91.8(3) . . . . ?
C11 C3 C5 C1 163.4(3) . . . . ?
C12 C9 C14 C17 179.5(2) . . . . ?
C12 C9 C14 C25 -2.6(4) . . . . ?
C12 C37 C40 C25 -1.2(6) . . . . ?
C13 C7 C19 C32 -54.7(4) . . . . ?
C13 C7 C19 C39 69.7(3) . . . . ?
C14 C9 C12 C15 -179.4(2) . . . . ?
C14 C9 C12 C37 1.4(4) . . . . ?
C14 C25 C40 C37 -0.1(6) . . . . ?
C15 C12 C37 C40 -178.7(3) . . . . ?
C16 C1 C5 C3 -170.5(2) . . . . ?
C17 C14 C25 C40 179.8(3) . . . . ?
C18 P1 C22 N1 -1.8(2) . . . . ?
C18 P1 C22 C8 169.8(2) . . . . ?
C18 C4 C20 C28 0.9(4) . . . . ?
C19 C7 C13 C23 179.7(3) . . . . ?
C20 C4 C18 P1 -176.8(2) . . . . ?
C20 C4 C18 C31 -0.1(4) . . . . ?
C21 C6 C10 C23 -176.0(3) . . . . ?
C22 P1 C18 C4 0.49(19) . . . . ?
C22 P1 C18 C31 -175.7(3) . . . . ?
C22 N1 C4 C18 -2.2(3) . . . . ?
C22 N1 C4 C20 175.4(2) . . . . ?
C22 C8 C26 C24 172.6(3) . . . . ?
C22 C8 C34 C45 -172.5(3) . . . . ?
C24 C29 C45 C34 -1.2(6) . . . . ?
C25 C14 C17 C35 29.3(4) . . . . ?
C25 C14 C17 C43 -96.5(3) . . . . ?
C26 C8 C22 P1 -134.0(2) . . . . ?
C26 C8 C22 N1 37.2(4) . . . . ?
C26 C8 C34 C45 1.3(5) . . . . ?
C26 C24 C29 C45 1.3(6) . . . . ?
C28 C27 C31 C18 1.9(4) . . . . ?
C29 C24 C26 C8 -0.1(5) . . . . ?
C30 O1 C33 C46 -16.2(9) . . . . ?
C30 O1 C33 C46' 12.1(8) . . . . ?
C30 C42 C46 C33 -5.8(16) . . . . ?
C30 C42' C46' C33 -0.9(14) . . . . ?
C31 C27 C28 C20 -1.1(4) . . . . ?
C33 O1 C30 C42 13.2(9) . . . . ?
C33 O1 C30 C42' -12.6(9) . . . . ?
C34 C8 C22 P1 39.5(4) . . . . ?
C34 C8 C22 N1 -149.3(3) . . . . ?
C34 C8 C26 C24 -1.2(4) . . . . ?
C37 C12 C15 C36 60.4(4) . . . . ?
C37 C12 C15 C44 -62.7(3) . . . . ?
C41 C27 C28 C20 176.8(3) . . . . ?
C41 C27 C31 C18 -176.0(3) . . . . ?
